data_2209841
loop_
_publ_author_name
'Hsueh, Mao-Lin'
'Su, Sheng-Yuan'
'Lin, Chu-Chieh'

_publ_section_title
;Dichloro{(<i>E</i>)-2,4,6-trimethyl-<i>N</i>-[1-(2-pyridyl)ethylidene]aniline-\k^2^<i>N</i>,<i>N</i>'}palladium(II)
 acetonitrile solvate
;
_journal_coeditor_code GK2017
_journal_issue 8
_journal_name_full 'Acta Crystallographica Section E'
_journal_page_first m1784
_journal_page_last m1786
_journal_paper_doi 10.1107/S1600536806024950
_journal_volume 62
_journal_year 2006
_chemical_formula_iupac '[Pd Cl2 (C16 H18 N2)], C2 H3 N'
_chemical_formula_moiety 'C16 H18 Cl2 N2 Pd, C2 H3 N'
_chemical_formula_sum 'C18 H21 Cl2 N3 Pd'
_chemical_formula_weight 456.68
_chemical_name_systematic
;
Dichloro{(E)-2,4,6-trimethyl-N-[1-(2-pyridyl)ethylidene]aniline-
\k^2^N,N'}palladium(II) acetonitrile solvate
;
_space_group_IT_number 14
_symmetry_cell_setting monoclinic
_symmetry_space_group_name_Hall '-P 2yn'
_symmetry_space_group_name_H-M 'P 1 21/n 1'
_atom_sites_solution_hydrogens geom
_atom_sites_solution_primary direct
_atom_sites_solution_secondary difmap
_cell_angle_alpha 90.00
_cell_angle_beta 95.783(2)
_cell_angle_gamma 90.00
_cell_formula_units_Z 4
_cell_length_a 8.1699(7)
_cell_length_b 19.7209(17)
_cell_length_c 12.2323(11)
_cell_measurement_reflns_used 4597
_cell_measurement_temperature 298(2)
_cell_measurement_theta_max 25.950
_cell_measurement_theta_min 2.655
_cell_volume 1960.8(3)
_computing_cell_refinement 'SAINT (Bruker, 1999)'
_computing_data_collection 'SMART (Bruker, 1999)'
_computing_data_reduction SAINT
_computing_molecular_graphics 'SHELXTL (Bruker, 1999)'
_computing_publication_material SHELXTL
_computing_structure_refinement 'SHELXL97 (Sheldrick, 1997)'
_computing_structure_solution 'SHELXS97 (Sheldrick, 1997)'
_diffrn_ambient_temperature 298(2)
_diffrn_measured_fraction_theta_full 0.997
_diffrn_measured_fraction_theta_max 0.998
_diffrn_measurement_device_type 'Bruker SMART 1000 CCD'
_diffrn_measurement_method '\f and \w'
_diffrn_radiation_monochromator graphite
_diffrn_radiation_source 'fine-focus sealed tube'
_diffrn_radiation_type MoK\a
_diffrn_radiation_wavelength 0.71073
_diffrn_reflns_av_R_equivalents 0.0366
_diffrn_reflns_av_sigmaI/netI 0.0360
_diffrn_reflns_limit_h_max 9
_diffrn_reflns_limit_h_min -10
_diffrn_reflns_limit_k_max 24
_diffrn_reflns_limit_k_min -24
_diffrn_reflns_limit_l_max 13
_diffrn_reflns_limit_l_min -15
_diffrn_reflns_number 10980
_diffrn_reflns_theta_full 24.00
_diffrn_reflns_theta_max 26.04
_diffrn_reflns_theta_min 1.97
_diffrn_standards_number 0
_exptl_absorpt_coefficient_mu 1.223
_exptl_absorpt_correction_T_max 1.000
_exptl_absorpt_correction_T_min 0.774
_exptl_absorpt_correction_type multi-scan
_exptl_absorpt_process_details '(SADABS; Sheldrick, 1996)'
_exptl_crystal_colour yellow
_exptl_crystal_density_diffrn 1.547
_exptl_crystal_density_method 'not measured'
_exptl_crystal_description parallelepiped
_exptl_crystal_F_000 920
_exptl_crystal_size_max 0.45
_exptl_crystal_size_mid 0.33
_exptl_crystal_size_min 0.14
_refine_diff_density_max 0.739
_refine_diff_density_min -0.417
_refine_ls_extinction_coef none
_refine_ls_extinction_method none
_refine_ls_goodness_of_fit_ref 1.054
_refine_ls_hydrogen_treatment constr
_refine_ls_matrix_type full
_refine_ls_number_parameters 220
_refine_ls_number_reflns 3854
_refine_ls_number_restraints 0
_refine_ls_restrained_S_all 1.054
_refine_ls_R_factor_all 0.0536
_refine_ls_R_factor_gt 0.0388
_refine_ls_shift/su_max 0.000
_refine_ls_shift/su_mean 0.000
_refine_ls_structure_factor_coef Fsqd
_refine_ls_weighting_details 'calc w=1/[\s^2^(Fo^2^)+(0.065P)^2^] where P=(Fo^2^+2Fc^2^)/3'
_refine_ls_weighting_scheme calc
_refine_ls_wR_factor_gt 0.1027
_refine_ls_wR_factor_ref 0.1102
_reflns_number_gt 2980
_reflns_number_total 3854
_reflns_threshold_expression I>2\s(I)
_cod_data_source_file gk2017.cif
_cod_data_source_block I
_cod_original_sg_symbol_H-M 'P 21/n'
_cod_database_code 2209841
_cod_database_fobs_code 2209841

loop_
_symmetry_equiv_pos_as_xyz
'x, y, z'
'-x+1/2, y+1/2, -z+1/2'
'-x, -y, -z'
'x-1/2, -y-1/2, z-1/2'

loop_
_atom_site_type_symbol
_atom_site_label
_atom_site_fract_x
_atom_site_fract_y
_atom_site_fract_z
_atom_site_U_iso_or_equiv
_atom_site_adp_type
_atom_site_calc_flag
_atom_site_refinement_flags
_atom_site_occupancy
Pd Pd 0.17907(4) 0.176569(15) 0.94311(3) 0.04403(13) Uani d . 1
Cl Cl1 0.03854(15) 0.25653(6) 0.83699(12) 0.0709(3) Uani d . 1
Cl Cl2 -0.05333(13) 0.11113(6) 0.93826(11) 0.0644(3) Uani d . 1
N N1 0.3923(4) 0.22978(16) 0.9641(3) 0.0440(7) Uani d . 1
N N2 0.3220(4) 0.10996(17) 1.0350(3) 0.0472(8) Uani d . 1
N N3 -0.1246(11) 0.4198(4) 1.1291(7) 0.141(3) Uani d . 1
C C1 0.6746(5) 0.2336(2) 1.0578(4) 0.0602(11) Uani d . 1
H H1A 0.6702 0.2809 1.0388 0.090 Uiso calc R 1
H H1B 0.7558 0.2114 1.0190 0.090 Uiso calc R 1
H H1C 0.7033 0.2289 1.1355 0.090 Uiso calc R 1
C C2 0.5106(5) 0.2020(2) 1.0270(3) 0.0456(9) Uani d . 1
C C3 0.4759(5) 0.1332(2) 1.0676(3) 0.0483(9) Uani d . 1
C C4 0.5875(6) 0.0950(3) 1.1311(4) 0.0654(12) Uani d . 1
H H4A 0.6916 0.1121 1.1535 0.079 Uiso calc R 1
C C5 0.5435(7) 0.0301(3) 1.1620(4) 0.0728(14) Uani d . 1
H H5A 0.6176 0.0031 1.2052 0.087 Uiso calc R 1
C C6 0.3899(7) 0.0068(2) 1.1277(4) 0.0659(13) Uani d . 1
H H6A 0.3585 -0.0366 1.1470 0.079 Uiso calc R 1
C C7 0.2821(6) 0.0473(2) 1.0650(4) 0.0556(11) Uani d . 1
H H7A 0.1775 0.0308 1.0424 0.067 Uiso calc R 1
C C8 0.4166(5) 0.2955(2) 0.9167(3) 0.0426(8) Uani d . 1
C C9 0.4786(5) 0.2992(2) 0.8159(4) 0.0495(9) Uani d . 1
C C10 0.4972(5) 0.3627(2) 0.7704(4) 0.0568(11) Uani d . 1
H H10A 0.5395 0.3659 0.7028 0.068 Uiso calc R 1
C C11 0.4548(5) 0.4215(2) 0.8228(4) 0.0519(10) Uani d . 1
C C12 0.3933(5) 0.4157(2) 0.9232(4) 0.0517(10) Uani d . 1
H H12A 0.3655 0.4549 0.9593 0.062 Uiso calc R 1
C C13 0.3711(5) 0.3535(2) 0.9723(3) 0.0475(9) Uani d . 1
C C14 0.5296(7) 0.2357(3) 0.7574(4) 0.0704(14) Uani d . 1
H H14A 0.5485 0.2468 0.6833 0.106 Uiso calc R 1
H H14B 0.4438 0.2024 0.7566 0.106 Uiso calc R 1
H H14C 0.6288 0.2178 0.7954 0.106 Uiso calc R 1
C C15 0.4796(7) 0.4908(2) 0.7720(5) 0.0780(15) Uani d . 1
H H15A 0.4451 0.5255 0.8197 0.117 Uiso calc R 1
H H15B 0.4154 0.4936 0.7020 0.117 Uiso calc R 1
H H15C 0.5938 0.4969 0.7624 0.117 Uiso calc R 1
C C16 0.3043(7) 0.3481(3) 1.0823(4) 0.0655(13) Uani d . 1
H H16A 0.2173 0.3152 1.0781 0.098 Uiso calc R 1
H H16B 0.2623 0.3914 1.1021 0.098 Uiso calc R 1
H H16C 0.3906 0.3343 1.1368 0.098 Uiso calc R 1
C C17 -0.1177(9) 0.4170(3) 1.0382(8) 0.092(2) Uani d . 1
C C18 -0.1059(10) 0.4127(4) 0.9241(7) 0.116(2) Uani d . 1
H H18A -0.0070 0.4348 0.9069 0.174 Uiso calc R 1
H H18B -0.1994 0.4345 0.8852 0.174 Uiso calc R 1
H H18C -0.1032 0.3659 0.9027 0.174 Uiso calc R 1

loop_
_atom_site_aniso_label
_atom_site_aniso_U_11
_atom_site_aniso_U_22
_atom_site_aniso_U_33
_atom_site_aniso_U_12
_atom_site_aniso_U_13
_atom_site_aniso_U_23
Pd 0.03765(19) 0.04172(19) 0.0526(2) -0.00425(13) 0.00383(13) -0.00724(14)
Cl1 0.0556(7) 0.0662(7) 0.0868(8) -0.0003(6) -0.0137(6) 0.0116(6)
Cl2 0.0453(6) 0.0540(6) 0.0935(9) -0.0127(5) 0.0052(6) -0.0151(6)
N1 0.0389(17) 0.0426(17) 0.0505(18) -0.0039(14) 0.0046(14) -0.0039(15)
N2 0.0460(19) 0.0441(18) 0.0515(19) -0.0018(15) 0.0054(15) -0.0034(15)
N3 0.195(8) 0.098(5) 0.134(6) 0.040(5) 0.033(6) -0.017(5)
C1 0.042(2) 0.058(3) 0.079(3) -0.007(2) -0.002(2) -0.001(2)
C2 0.043(2) 0.045(2) 0.049(2) -0.0022(17) 0.0050(18) -0.0028(18)
C3 0.044(2) 0.045(2) 0.056(2) -0.0053(18) 0.0062(18) -0.0012(19)
C4 0.054(3) 0.063(3) 0.077(3) -0.001(2) -0.004(2) 0.013(2)
C5 0.071(3) 0.062(3) 0.084(4) 0.000(3) 0.002(3) 0.021(3)
C6 0.072(3) 0.048(2) 0.079(3) -0.005(2) 0.012(3) 0.009(2)
C7 0.054(3) 0.045(2) 0.069(3) -0.0082(19) 0.011(2) 0.001(2)
C8 0.036(2) 0.044(2) 0.048(2) -0.0013(16) 0.0010(16) 0.0005(17)
C9 0.038(2) 0.056(2) 0.055(2) 0.0015(18) 0.0045(18) -0.0045(19)
C10 0.048(2) 0.074(3) 0.049(2) -0.005(2) 0.0106(19) 0.009(2)
C11 0.044(2) 0.050(2) 0.061(3) -0.0075(18) 0.0007(19) 0.011(2)
C12 0.048(2) 0.043(2) 0.064(3) -0.0049(18) 0.010(2) -0.005(2)
C13 0.043(2) 0.049(2) 0.052(2) -0.0054(18) 0.0091(18) -0.0049(18)
C14 0.074(3) 0.076(3) 0.065(3) 0.015(3) 0.020(2) -0.009(3)
C15 0.084(4) 0.056(3) 0.096(4) -0.010(3) 0.016(3) 0.024(3)
C16 0.081(3) 0.057(3) 0.063(3) -0.005(2) 0.029(3) -0.005(2)
C17 0.089(4) 0.056(3) 0.131(6) 0.016(3) 0.002(4) -0.017(4)
C18 0.113(6) 0.098(5) 0.129(6) 0.007(4) -0.021(5) -0.024(5)

loop_
_atom_type_symbol
_atom_type_description
_atom_type_scat_dispersion_real
_atom_type_scat_dispersion_imag
_atom_type_scat_source
C C 0.0033 0.0016 'International Tables Vol C Tables 4.2.6.8 and 6.1.1.4'
H H 0.0000 0.0000 'International Tables Vol C Tables 4.2.6.8 and 6.1.1.4'
N N 0.0061 0.0033 'International Tables Vol C Tables 4.2.6.8 and 6.1.1.4'
Cl Cl 0.1484 0.1585 'International Tables Vol C Tables 4.2.6.8 and 6.1.1.4'
Pd Pd -0.9988 1.0072 'International Tables Vol C Tables 4.2.6.8 and 6.1.1.4'

loop_
_geom_angle_atom_site_label_1
_geom_angle_atom_site_label_2
_geom_angle_atom_site_label_3
_geom_angle
_geom_angle_publ_flag
N2 Pd N1 79.92(13) yes
N2 Pd Cl1 174.99(10) yes
N1 Pd Cl1 95.24(10) yes
N2 Pd Cl2 94.54(10) yes
N1 Pd Cl2 173.57(10) yes
Cl1 Pd Cl2 90.37(5) yes
C2 N1 C8 119.6(3) no
C2 N1 Pd 115.9(3) no
C8 N1 Pd 124.4(3) no
C7 N2 C3 118.3(4) no
C7 N2 Pd 127.5(3) no
C3 N2 Pd 114.1(3) no
C2 C1 H1A 109.5 no
C2 C1 H1B 109.5 no
H1A C1 H1B 109.5 no
C2 C1 H1C 109.5 no
H1A C1 H1C 109.5 no
H1B C1 H1C 109.5 no
N1 C2 C3 115.4(3) no
N1 C2 C1 124.9(4) no
C3 C2 C1 119.7(4) no
N2 C3 C4 121.7(4) no
N2 C3 C2 114.4(4) no
C4 C3 C2 123.9(4) no
C3 C4 C5 119.1(5) no
C3 C4 H4A 120.4 no
C5 C4 H4A 120.4 no
C6 C5 C4 118.8(5) no
C6 C5 H5A 120.6 no
C4 C5 H5A 120.6 no
C5 C6 C7 119.9(4) no
C5 C6 H6A 120.1 no
C7 C6 H6A 120.1 no
N2 C7 C6 122.2(4) no
N2 C7 H7A 118.9 no
C6 C7 H7A 118.9 no
C9 C8 C13 121.9(4) no
C9 C8 N1 119.0(3) no
C13 C8 N1 119.0(3) no
C8 C9 C10 118.1(4) no
C8 C9 C14 121.2(4) no
C10 C9 C14 120.6(4) no
C9 C10 C11 121.9(4) no
C9 C10 H10A 119.0 no
C11 C10 H10A 119.0 ?
C12 C11 C10 118.2(4) no
C12 C11 C15 121.0(4) no
C10 C11 C15 120.8(4) no
C11 C12 C13 122.4(4) no
C11 C12 H12A 118.8 no
C13 C12 H12A 118.8 no
C12 C13 C8 117.4(4) no
C12 C13 C16 121.7(4) no
C8 C13 C16 120.9(4) no
C9 C14 H14A 109.5 no
C9 C14 H14B 109.5 no
H14A C14 H14B 109.5 no
C9 C14 H14C 109.5 no
H14A C14 H14C 109.5 no
H14B C14 H14C 109.5 no
C11 C15 H15A 109.5 no
C11 C15 H15B 109.5 no
H15A C15 H15B 109.5 no
C11 C15 H15C 109.5 no
H15A C15 H15C 109.5 no
H15B C15 H15C 109.5 no
C13 C16 H16A 109.5 no
C13 C16 H16B 109.5 no
H16A C16 H16B 109.5 no
C13 C16 H16C 109.5 no
H16A C16 H16C 109.5 no
H16B C16 H16C 109.5 no
N3 C17 C18 178.8(9) no
C17 C18 H18A 109.5 no
C17 C18 H18B 109.5 no
H18A C18 H18B 109.5 no
C17 C18 H18C 109.5 no
H18A C18 H18C 109.5 no
H18B C18 H18C 109.5 no

loop_
_geom_bond_atom_site_label_1
_geom_bond_atom_site_label_2
_geom_bond_distance
_geom_bond_publ_flag
Pd N2 2.022(3) yes
Pd N1 2.028(3) yes
Pd Cl1 2.2780(12) yes
Pd Cl2 2.2916(11) yes
N1 C2 1.294(5) yes
N1 C8 1.441(5) no
N2 C7 1.339(5) no
N2 C3 1.360(5) no
N3 C17 1.121(10) no
C1 C2 1.491(6) no
C1 H1A 0.9600 no
C1 H1B 0.9600 no
C1 H1C 0.9600 no
C2 C3 1.482(6) ?
C3 C4 1.364(6) ?
C4 C5 1.393(7) no
C4 H4A 0.9300 no
C5 C6 1.362(7) no
C5 H5A 0.9300 no
C6 C7 1.366(7) no
C6 H6A 0.9300 no
C7 H7A 0.9300 no
C8 C9 1.382(6) no
C8 C13 1.400(6) no
C9 C10 1.384(6) no
C9 C14 1.520(6) no
C10 C11 1.387(6) no
C10 H10A 0.9300 no
C11 C12 1.377(6) no
C11 C15 1.522(6) no
C12 C13 1.385(6) no
C12 H12A 0.9300 no
C13 C16 1.506(6) no
C14 H14A 0.9600 no
C14 H14B 0.9600 no
C14 H14C 0.9600 no
C15 H15A 0.9600 no
C15 H15B 0.9600 no
C15 H15C 0.9600 no
C16 H16A 0.9600 no
C16 H16B 0.9600 no
C16 H16C 0.9600 no
C17 C18 1.411(11) no
C18 H18A 0.9600 no
C18 H18B 0.9600 no
C18 H18C 0.9600 no

loop_
_geom_hbond_atom_site_label_D
_geom_hbond_atom_site_label_H
_geom_hbond_atom_site_label_A
_geom_hbond_site_symmetry_A
_geom_hbond_distance_DH
_geom_hbond_distance_HA
_geom_hbond_distance_DA
_geom_hbond_angle_DHA
_geom_hbond_publ_flag
C18 H18C Cl1 . 0.96 2.61 3.502(8) 154 y
C1 H1B Cl2 1_655 0.96 2.76 3.684(5) 161 y

loop_
_geom_torsion_atom_site_label_1
_geom_torsion_atom_site_label_2
_geom_torsion_atom_site_label_3
_geom_torsion_atom_site_label_4
_geom_torsion
_geom_torsion_publ_flag
C2 N1 C8 C9 89.6(5) yes
